data_4320095
loop_
_publ_author_name
'Dana C. Haagenson'
'Lothar Stahl'
'Richard J. Staples'

_publ_section_title
;
 Syntheses and Structures of Bis(azido)- and
 Bis(tert-butoxy)cyclodistibazanes
;
_journal_name_full 'Inorganic Chemistry'
_journal_page_first 4491
_journal_page_last 4493
_journal_paper_doi 10.1021/ic010247c
_journal_volume 40
_journal_year 2001
_chemical_formula_sum 'C8 H18 N8 Sb2'
_chemical_formula_weight 469.80
_chemical_name_systematic
;
Bis(tert-butoxy)cyclodistibazanes
;
_space_group_IT_number 2
_symmetry_cell_setting triclinic
_symmetry_space_group_name_Hall '-P 1'
_symmetry_space_group_name_H-M 'P -1'
_atom_sites_solution_hydrogens geom
_atom_sites_solution_primary direct
_atom_sites_solution_secondary difmap
_audit_creation_method SHELXL-97
_cell_angle_alpha 99.401(6)
_cell_angle_beta 97.796(5)
_cell_angle_gamma 100.969(5)
_cell_formula_units_Z 1
_cell_length_a 6.6242(9)
_cell_length_b 6.9198(9)
_cell_length_c 8.969(1)
_cell_measurement_reflns_used 124
_cell_measurement_temperature 213(2)
_cell_measurement_theta_max 18.45
_cell_measurement_theta_min 2.29
_cell_volume 392.25(9)
_computing_cell_refinement 'SMART (Bruker, V4.050, 1995)'
_computing_data_collection 'ASTRO (Bruker, V4.050, 1995)'
_computing_data_reduction 'SAINT (Bruker, V5.A06, 1997)'
_computing_molecular_graphics 'SHELXTL (Bruker, 1998, ver 5.10)'
_computing_publication_material 'CIFTAB (Sheldrick, 1993)'
_computing_structure_refinement 'SHELXL-97 (Sheldrick, 1997)'
_computing_structure_solution 'SHELXS-97 (Sheldrick, 1990)'
_diffrn_ambient_temperature 213(2)
_diffrn_measured_fraction_theta_full 0.852
_diffrn_measured_fraction_theta_max 0.852
_diffrn_measurement_method '\w, 0.3 deg'
_diffrn_radiation_monochromator graphite
_diffrn_radiation_source 'normal-focus sealed tube'
_diffrn_radiation_type MoK\a
_diffrn_radiation_wavelength 0.71073
_diffrn_reflns_av_R_equivalents 0.0958
_diffrn_reflns_av_sigmaI/netI 0.0546
_diffrn_reflns_limit_h_max 8
_diffrn_reflns_limit_h_min -8
_diffrn_reflns_limit_k_max 4
_diffrn_reflns_limit_k_min -8
_diffrn_reflns_limit_l_max 10
_diffrn_reflns_limit_l_min -11
_diffrn_reflns_number 2461
_diffrn_reflns_theta_full 27.78
_diffrn_reflns_theta_max 27.78
_diffrn_reflns_theta_min 2.34
_diffrn_standards_decay_% <1
_diffrn_standards_interval_count 0
_diffrn_standards_number 0
_exptl_absorpt_coefficient_mu 3.442
_exptl_absorpt_correction_T_max 0.9187
_exptl_absorpt_correction_T_min 0.6408
_exptl_absorpt_correction_type empirical
_exptl_crystal_colour Light_yellow
_exptl_crystal_density_diffrn 1.989
_exptl_crystal_density_method 'not measured'
_exptl_crystal_description plate
_exptl_crystal_F_000 224
_exptl_crystal_size_max 0.15
_exptl_crystal_size_mid 0.15
_exptl_crystal_size_min 0.02
_refine_diff_density_max 1.093
_refine_diff_density_min -1.149
_refine_diff_density_rms 0.175
_refine_ls_extinction_method none
_refine_ls_goodness_of_fit_ref 1.038
_refine_ls_hydrogen_treatment constr
_refine_ls_matrix_type full
_refine_ls_number_parameters 82
_refine_ls_number_reflns 1581
_refine_ls_number_restraints 0
_refine_ls_restrained_S_all 1.038
_refine_ls_R_factor_all 0.0331
_refine_ls_R_factor_gt 0.0276
_refine_ls_shift/su_max 0.014
_refine_ls_shift/su_mean 0.002
_refine_ls_structure_factor_coef Fsqd
_refine_ls_weighting_details 'calc w=1/[\s^2^(Fo^2^)+(0.0416P)^2^+0.0000P] where P=(Fo^2^+2Fc^2^)/3'
_refine_ls_weighting_scheme calc
_refine_ls_wR_factor_gt 0.0634
_refine_ls_wR_factor_ref 0.0650
_reflns_number_gt 1474
_reflns_number_total 1581
_reflns_threshold_expression >2sigma(I)
_cod_data_source_file ic010247c_2.cif
_cod_data_source_block ls35a_COMPOUND_3
_cod_depositor_comments
;
The following automatic conversions were performed:

'_symmetry_cell_setting' value 'Triclinic' changed to 'triclinic'
according to the built-in table from CIF Core dictionary named
'cif_core.dic' version 2.4.1 from 2010-06-29.

Automatic conversion script
Id: cif_fix_values 1646 2011-03-28 12:23:43Z adriana 
;
_cod_original_cell_volume 392.26(9)
_cod_database_code 4320095

loop_
_symmetry_equiv_pos_as_xyz
'x, y, z'
'-x, -y, -z'

loop_
_atom_site_label
_atom_site_type_symbol
_atom_site_fract_x
_atom_site_fract_y
_atom_site_fract_z
_atom_site_U_iso_or_equiv
_atom_site_adp_type
_atom_site_occupancy
_atom_site_symmetry_multiplicity
_atom_site_calc_flag
_atom_site_refinement_flags
_atom_site_disorder_assembly
_atom_site_disorder_group
Sb1 Sb 0.13151(3) 0.83328(3) 0.50672(2) 0.03319(11) Uani 1 1 d . . .
N1 N -0.0752(6) 0.6412(5) 0.6196(4) 0.0537(8) Uani 1 1 d . . .
N2 N -0.2162(6) 0.7221(5) 0.6527(4) 0.0497(8) Uani 1 1 d . . .
N3 N -0.3446(7) 0.8005(7) 0.6833(6) 0.0727(12) Uani 1 1 d . . .
N4 N 0.0960(4) 1.0929(4) 0.6313(3) 0.0329(6) Uani 1 1 d . . .
C1 C 0.2142(6) 1.2046(6) 0.7822(4) 0.0418(8) Uani 1 1 d . . .
C2 C 0.0720(9) 1.3053(8) 0.8708(5) 0.0655(13) Uani 1 1 d . . .
H2A H 0.0204 1.3998 0.8149 0.098 Uiso 1 1 calc R . .
H2B H 0.1489 1.3761 0.9707 0.098 Uiso 1 1 calc R . .
H2D H -0.0448 1.2047 0.8835 0.098 Uiso 1 1 calc R . .
C3 C 0.3923(10) 1.3642(13) 0.7599(7) 0.122(4) Uani 1 1 d . . .
H3A H 0.4848 1.3012 0.7029 0.183 Uiso 1 1 calc R . .
H3D H 0.4693 1.4375 0.8592 0.183 Uiso 1 1 calc R . .
H3B H 0.3369 1.4562 0.7033 0.183 Uiso 1 1 calc R . .
C4 C 0.2944(12) 1.0581(11) 0.8706(6) 0.094(2) Uani 1 1 d . . .
H4A H 0.3867 0.9934 0.8146 0.141 Uiso 1 1 calc R . .
H4B H 0.1776 0.9575 0.8832 0.141 Uiso 1 1 calc R . .
H4C H 0.3703 1.1297 0.9706 0.141 Uiso 1 1 calc R . .

loop_
_atom_site_aniso_label
_atom_site_aniso_U_11
_atom_site_aniso_U_22
_atom_site_aniso_U_33
_atom_site_aniso_U_23
_atom_site_aniso_U_13
_atom_site_aniso_U_12
Sb1 0.03651(15) 0.03083(14) 0.03566(15) 0.00780(9) 0.00784(9) 0.01345(9)
N1 0.075(2) 0.0358(17) 0.061(2) 0.0232(15) 0.0281(18) 0.0170(16)
N2 0.058(2) 0.0413(17) 0.0511(18) 0.0170(14) 0.0208(16) 0.0001(15)
N3 0.058(2) 0.077(3) 0.088(3) 0.016(2) 0.035(2) 0.013(2)
N4 0.0364(14) 0.0331(14) 0.0288(13) 0.0025(11) 0.0032(11) 0.0115(11)
C1 0.0423(18) 0.049(2) 0.0298(16) -0.0005(15) 0.0020(14) 0.0100(15)
C2 0.081(3) 0.073(3) 0.042(2) -0.010(2) 0.005(2) 0.035(3)
C3 0.091(5) 0.158(7) 0.064(3) -0.016(4) 0.009(3) -0.069(5)
C4 0.134(5) 0.107(5) 0.046(2) -0.006(3) -0.025(3) 0.084(4)

loop_
_atom_type_symbol
_atom_type_description
_atom_type_scat_dispersion_real
_atom_type_scat_dispersion_imag
_atom_type_scat_source
C C 0.0033 0.0016 'International Tables Vol C Tables 4.2.6.8 and 6.1.1.4'
H H 0.0000 0.0000 'International Tables Vol C Tables 4.2.6.8 and 6.1.1.4'
N N 0.0061 0.0033 'International Tables Vol C Tables 4.2.6.8 and 6.1.1.4'
Sb Sb -0.5866 1.5461 'International Tables Vol C Tables 4.2.6.8 and 6.1.1.4'

loop_
_geom_angle_atom_site_label_1
_geom_angle_atom_site_label_2
_geom_angle_atom_site_label_3
_geom_angle
_geom_angle_site_symmetry_1
_geom_angle_site_symmetry_3
_geom_angle_publ_flag
N4 Sb1 N4 77.48(11) 2_576 . ?
N4 Sb1 N1 96.42(13) 2_576 . ?
N4 Sb1 N1 94.39(13) . . ?
N4 Sb1 Sb1 38.88(7) 2_576 2_576 ?
N4 Sb1 Sb1 38.60(7) . 2_576 ?
N1 Sb1 Sb1 96.93(9) . 2_576 ?
N2 N1 Sb1 109.7(2) . . ?
N3 N2 N1 178.7(4) . . ?
C1 N4 Sb1 128.8(2) . 2_576 ?
C1 N4 Sb1 128.6(2) . . ?
Sb1 N4 Sb1 102.52(11) 2_576 . ?
N4 C1 C2 109.5(3) . . ?
N4 C1 C3 109.7(3) . . ?
C2 C1 C3 108.7(5) . . ?
N4 C1 C4 108.8(3) . . ?
C2 C1 C4 109.0(4) . . ?
C3 C1 C4 111.1(6) . . ?

loop_
_geom_bond_atom_site_label_1
_geom_bond_atom_site_label_2
_geom_bond_distance
_geom_bond_site_symmetry_2
_geom_bond_publ_flag
Sb1 N4 2.015(3) 2_576 ?
Sb1 N4 2.027(3) . ?
Sb1 N1 2.188(4) . ?
Sb1 Sb1 3.1525(5) 2_576 ?
N1 N2 1.222(5) . ?
N2 N3 1.133(5) . ?
N4 C1 1.477(4) . ?
N4 Sb1 2.015(3) 2_576 ?
C1 C2 1.509(6) . ?
C1 C3 1.514(7) . ?
C1 C4 1.513(7) . ?

loop_
_geom_torsion_atom_site_label_1
_geom_torsion_atom_site_label_2
_geom_torsion_atom_site_label_3
_geom_torsion_atom_site_label_4
_geom_torsion
_geom_torsion_site_symmetry_1
_geom_torsion_site_symmetry_2
_geom_torsion_site_symmetry_3
_geom_torsion_site_symmetry_4
_geom_torsion_publ_flag
N4 Sb1 N1 N2 -43.8(3) 2_576 . . . ?
N4 Sb1 N1 N2 34.1(3) . . . . ?
Sb1 Sb1 N1 N2 -4.7(3) 2_576 . . . ?
Sb1 N1 N2 N3 -25(22) . . . . ?
N4 Sb1 N4 C1 -177.5(4) 2_576 . . . ?
N1 Sb1 N4 C1 86.9(3) . . . . ?
Sb1 Sb1 N4 C1 -177.5(4) 2_576 . . . ?
N4 Sb1 N4 Sb1 0.0 2_576 . . 2_576 ?
N1 Sb1 N4 Sb1 -95.61(15) . . . 2_576 ?
Sb1 N4 C1 C2 36.3(5) 2_576 . . . ?
Sb1 N4 C1 C2 -146.8(3) . . . . ?
Sb1 N4 C1 C3 -82.9(5) 2_576 . . . ?
Sb1 N4 C1 C3 94.0(5) . . . . ?
Sb1 N4 C1 C4 155.4(4) 2_576 . . . ?
Sb1 N4 C1 C4 -27.8(5) . . . . ?
